data_4066369
loop_
_publ_author_name
'Collins, Mary S.'
'Rosen, Evelyn L.'
'Lynch, Vincent M.'
'Bielawski, Christopher W.'

_publ_section_title
;
 Differentially Substituted Acyclic Diaminocarbene Ligands Display
 Conformation-Dependent Donicities
;
_journal_issue 13
_journal_name_full Organometallics
_journal_page_first 3047
_journal_paper_doi 10.1021/om1004226
_journal_volume 29
_journal_year 2010
_chemical_absolute_configuration ad
_chemical_formula_moiety 'C27 H40 N2, C8 H12, Ir, Cl'
_chemical_formula_sum 'C35 H52 Cl Ir N2'
_chemical_formula_weight 728.44
_chemical_name_systematic
;
 ?
;
_space_group_IT_number 4
_symmetry_cell_setting monoclinic
_symmetry_space_group_name_Hall 'P 2yb'
_symmetry_space_group_name_H-M 'P 1 21 1'
_atom_sites_solution_hydrogens geom
_atom_sites_solution_primary direct
_atom_sites_solution_secondary difmap
_audit_creation_method SHELXL-97
_cell_angle_alpha 90.00
_cell_angle_beta 116.597(3)
_cell_angle_gamma 90.00
_cell_formula_units_Z 2
_cell_length_a 9.6923(3)
_cell_length_b 17.9355(9)
_cell_length_c 10.6162(4)
_cell_measurement_reflns_used 3729
_cell_measurement_temperature 153(2)
_cell_measurement_theta_max 27.5
_cell_measurement_theta_min 1.0
_cell_volume 1650.19(12)
_computing_cell_refinement 'Collect software, Nonius B.V. 1998'
_computing_data_collection 'Collect software, Nonius B.V. 1998'
_computing_data_reduction
;
DENZO and Scalepack (Otwinoski and Minor, 1997)
;
_computing_molecular_graphics 'XP SHELXTL/PC, Siemens Analytical'
_computing_structure_refinement 'XL SHELXTL/PC, Siemens Analytical'
_computing_structure_solution
;

SIR97 - Altomare A., Burla M.C., Camalli M., Cascarano G.L., Giacovazzo C., 
Guagliardi A., Moliterni A.G.G., Polidori G.,Spagna R.
;
_diffrn_ambient_temperature 153(2)
_diffrn_measured_fraction_theta_full 0.995
_diffrn_measured_fraction_theta_max 0.995
_diffrn_measurement_device_type 'Nonius Kappa CCD'
_diffrn_measurement_method \w-scans
_diffrn_radiation_monochromator graphite
_diffrn_radiation_source 'fine-focus sealed tube'
_diffrn_radiation_type MoK\a
_diffrn_radiation_wavelength 0.71073
_diffrn_reflns_av_R_equivalents 0.0000
_diffrn_reflns_av_sigmaI/netI 0.0419
_diffrn_reflns_limit_h_max 12
_diffrn_reflns_limit_h_min -12
_diffrn_reflns_limit_k_max 22
_diffrn_reflns_limit_k_min -23
_diffrn_reflns_limit_l_max 13
_diffrn_reflns_limit_l_min -13
_diffrn_reflns_number 7240
_diffrn_reflns_theta_full 27.48
_diffrn_reflns_theta_max 27.48
_diffrn_reflns_theta_min 2.15
_exptl_absorpt_coefficient_mu 4.151
_exptl_absorpt_correction_T_max 0.454
_exptl_absorpt_correction_T_min 0.389
_exptl_absorpt_correction_type multi-scan
_exptl_absorpt_process_details
;
DENZO and Scalepack (Otwinoski and Minor, 1997)
;
_exptl_crystal_colour yellow
_exptl_crystal_density_diffrn 1.466
_exptl_crystal_density_method 'not measured'
_exptl_crystal_description prisms
_exptl_crystal_F_000 740
_exptl_crystal_size_max 0.22
_exptl_crystal_size_mid 0.20
_exptl_crystal_size_min 0.19
_refine_diff_density_max 2.169
_refine_diff_density_min -0.833
_refine_diff_density_rms 0.095
_refine_ls_abs_structure_details 'Flack H D (1983), Acta Cryst. A39, 876-881'
_refine_ls_abs_structure_Flack -0.017(6)
_refine_ls_extinction_coef 0.00284(19)
_refine_ls_extinction_expression Fc^*^=kFc[1+0.001xFc^2^\l^3^/sin(2\q)]^-1/4^
_refine_ls_extinction_method SHELXL
_refine_ls_goodness_of_fit_ref 1.071
_refine_ls_hydrogen_treatment constr
_refine_ls_matrix_type full
_refine_ls_number_parameters 367
_refine_ls_number_reflns 7240
_refine_ls_number_restraints 1
_refine_ls_restrained_S_all 1.071
_refine_ls_R_factor_all 0.0332
_refine_ls_R_factor_gt 0.0258
_refine_ls_shift/su_max 0.007
_refine_ls_shift/su_mean 0.001
_refine_ls_structure_factor_coef Fsqd
_refine_ls_weighting_details 'calc w=1/[\s^2^(Fo^2^)+(0.0037P)^2^+1.3886P] where P=(Fo^2^+2Fc^2^)/3'
_refine_ls_weighting_scheme calc
_refine_ls_wR_factor_gt 0.0472
_refine_ls_wR_factor_ref 0.0500
_reflns_number_gt 6603
_reflns_number_total 7240
_reflns_threshold_expression >2sigma(I)
_cod_data_source_file om1004226_si_002.cif
_cod_data_source_block 4a
_cod_depositor_comments
;
The following automatic conversions were performed:

'_symmetry_cell_setting' value 'Monoclinic' changed to 'monoclinic'
according to /home/saulius/struct/CIF-dictionaries/cif_core.dic
dictionary named 'cif_core.dic' version 2.4.1 from 2010-06-29.

Automatic conversion script
Id: cif_fix_values 1715 2011-07-08 13:25:40Z adriana 
;
_cod_original_sg_symbol_H-M P21
_cod_database_code 4066369

loop_
_symmetry_equiv_pos_as_xyz
'x, y, z'
'-x, y+1/2, -z'

loop_
_atom_site_label
_atom_site_type_symbol
_atom_site_fract_x
_atom_site_fract_y
_atom_site_fract_z
_atom_site_U_iso_or_equiv
_atom_site_adp_type
_atom_site_occupancy
_atom_site_symmetry_multiplicity
_atom_site_calc_flag
_atom_site_refinement_flags
N1 N 0.9933(4) -0.0983(2) -0.1866(4) 0.0200(9) Uani 1 1 d .
N2 N 0.9795(3) 0.02628(15) -0.2552(3) 0.0204(7) Uani 1 1 d .
Cl1 Cl 1.28678(12) -0.02895(6) 0.12892(11) 0.0373(3) Uani 1 1 d .
Ir1 Ir 1.019684(14) 0.003586(13) 0.042828(11) 0.02453(5) Uani 1 1 d .
C1 C 0.9882(4) -0.0244(2) -0.1586(4) 0.0249(9) Uani 1 1 d .
C2 C 1.0072(5) -0.1524(2) -0.0786(4) 0.0334(10) Uani 1 1 d .
H2A H 1.1128 -0.1680 -0.0280 0.050 Uiso 1 1 calc R
H2B H 0.9435 -0.1949 -0.1224 0.050 Uiso 1 1 calc R
H2C H 0.9745 -0.1299 -0.0144 0.050 Uiso 1 1 calc R
C3 C 0.9917(5) 0.0131(4) -0.3881(4) 0.0312(11) Uani 1 1 d .
H3A H 1.0845 -0.0142 -0.3679 0.047 Uiso 1 1 calc R
H3B H 0.9944 0.0601 -0.4303 0.047 Uiso 1 1 calc R
H3C H 0.9040 -0.0151 -0.4520 0.047 Uiso 1 1 calc R
C4 C 0.9972(4) -0.1368(2) -0.3044(4) 0.0239(8) Uani 1 1 d .
C5 C 0.8585(5) -0.1643(2) -0.4114(4) 0.0264(9) Uani 1 1 d .
C6 C 0.8675(6) -0.2100(2) -0.5134(5) 0.0395(11) Uani 1 1 d .
H6 H 0.7773 -0.2286 -0.5857 0.047 Uiso 1 1 calc R
C7 C 1.0091(8) -0.2284(3) -0.5091(8) 0.0532(16) Uani 1 1 d .
H7 H 1.0133 -0.2602 -0.5766 0.064 Uiso 1 1 calc R
C8 C 1.1413(7) -0.1998(3) -0.4057(6) 0.0512(14) Uani 1 1 d .
H8 H 1.2349 -0.2112 -0.4056 0.061 Uiso 1 1 calc R
C9 C 1.1411(5) -0.1538(2) -0.2997(5) 0.0359(11) Uani 1 1 d .
C10 C 0.7034(5) -0.1485(2) -0.4168(5) 0.0338(10) Uani 1 1 d .
H10 H 0.7176 -0.1101 -0.3464 0.041 Uiso 1 1 calc R
C11 C 0.6380(6) -0.2178(3) -0.3795(7) 0.0548(14) Uani 1 1 d .
H11A H 0.6283 -0.2572 -0.4441 0.082 Uiso 1 1 calc R
H11B H 0.5384 -0.2065 -0.3855 0.082 Uiso 1 1 calc R
H11C H 0.7062 -0.2332 -0.2853 0.082 Uiso 1 1 calc R
C12 C 0.5863(8) -0.1187(4) -0.5619(7) 0.0597(19) Uani 1 1 d .
H12A H 0.6287 -0.0758 -0.5860 0.090 Uiso 1 1 calc R
H12B H 0.4925 -0.1050 -0.5579 0.090 Uiso 1 1 calc R
H12C H 0.5648 -0.1567 -0.6318 0.090 Uiso 1 1 calc R
C13 C 1.2909(7) -0.1240(4) -0.1851(9) 0.0493(18) Uani 1 1 d .
H13 H 1.2652 -0.0898 -0.1268 0.059 Uiso 1 1 calc R
C14 C 1.3897(7) -0.1868(4) -0.0898(9) 0.089(2) Uani 1 1 d .
H14A H 1.4109 -0.2230 -0.1454 0.133 Uiso 1 1 calc R
H14B H 1.3351 -0.2102 -0.0440 0.133 Uiso 1 1 calc R
H14C H 1.4851 -0.1666 -0.0200 0.133 Uiso 1 1 calc R
C15 C 1.3846(7) -0.0801(4) -0.2451(9) 0.083(2) Uani 1 1 d .
H15A H 1.4105 -0.1122 -0.3036 0.125 Uiso 1 1 calc R
H15B H 1.4775 -0.0616 -0.1690 0.125 Uiso 1 1 calc R
H15C H 1.3242 -0.0389 -0.3001 0.125 Uiso 1 1 calc R
C16 C 0.9443(5) 0.1034(3) -0.2393(5) 0.0213(10) Uani 1 1 d .
C17 C 0.7905(4) 0.1276(2) -0.3193(4) 0.0225(8) Uani 1 1 d .
C18 C 0.7577(5) 0.2025(2) -0.3068(4) 0.0276(9) Uani 1 1 d .
H18 H 0.6572 0.2199 -0.3568 0.033 Uiso 1 1 calc R
C19 C 0.8721(5) 0.2511(2) -0.2213(4) 0.0312(9) Uani 1 1 d .
H19 H 0.8479 0.3005 -0.2129 0.037 Uiso 1 1 calc R
C20 C 1.0218(5) 0.2264(2) -0.1486(4) 0.0305(9) Uani 1 1 d .
H20 H 1.0977 0.2598 -0.0921 0.037 Uiso 1 1 calc R
C21 C 1.0631(5) 0.1525(2) -0.1573(4) 0.0243(9) Uani 1 1 d .
C22 C 0.6642(4) 0.0776(2) -0.4214(4) 0.0296(9) Uani 1 1 d .
H22 H 0.7044 0.0265 -0.4077 0.035 Uiso 1 1 calc R
C23 C 0.5190(5) 0.0775(3) -0.3984(5) 0.0449(12) Uani 1 1 d .
H23A H 0.5459 0.0629 -0.3032 0.067 Uiso 1 1 calc R
H23B H 0.4454 0.0428 -0.4622 0.067 Uiso 1 1 calc R
H23C H 0.4749 0.1266 -0.4152 0.067 Uiso 1 1 calc R
C24 C 0.6213(6) 0.1007(3) -0.5753(6) 0.0394(13) Uani 1 1 d .
H24A H 0.5781 0.1500 -0.5924 0.059 Uiso 1 1 calc R
H24B H 0.5470 0.0662 -0.6390 0.059 Uiso 1 1 calc R
H24C H 0.7122 0.1001 -0.5898 0.059 Uiso 1 1 calc R
C25 C 1.2317(5) 0.1295(2) -0.0880(4) 0.0317(10) Uani 1 1 d .
H25 H 1.2355 0.0750 -0.0816 0.038 Uiso 1 1 calc R
C26 C 1.3109(7) 0.1530(4) -0.1772(7) 0.0475(17) Uani 1 1 d .
H26A H 1.2557 0.1328 -0.2703 0.071 Uiso 1 1 calc R
H26B H 1.4149 0.1345 -0.1352 0.071 Uiso 1 1 calc R
H26C H 1.3120 0.2064 -0.1823 0.071 Uiso 1 1 calc R
C27 C 1.3207(5) 0.1604(3) 0.0608(5) 0.0434(12) Uani 1 1 d .
H27A H 1.4228 0.1396 0.1035 0.065 Uiso 1 1 calc R
H27B H 1.2682 0.1474 0.1158 0.065 Uiso 1 1 calc R
H27C H 1.3273 0.2137 0.0568 0.065 Uiso 1 1 calc R
C1A C 0.7848(6) -0.0191(3) -0.0103(6) 0.0348(14) Uani 1 1 d .
H1AA H 0.7761 -0.0478 -0.0864 0.042 Uiso 1 1 calc R
C2A C 0.8083(6) 0.0585(3) -0.0122(6) 0.0390(14) Uani 1 1 d .
H2AA H 0.8245 0.0774 -0.0861 0.047 Uiso 1 1 calc R
C3A C 0.8091(7) 0.1137(3) 0.0966(6) 0.0511(14) Uani 1 1 d .
H3A1 H 0.7606 0.1597 0.0497 0.061 Uiso 1 1 calc R
H3A2 H 0.7485 0.0936 0.1408 0.061 Uiso 1 1 calc R
C4A C 0.9701(8) 0.1305(3) 0.2090(6) 0.0626(16) Uani 1 1 d .
H4A1 H 0.9655 0.1443 0.2954 0.075 Uiso 1 1 calc R
H4A2 H 1.0113 0.1727 0.1794 0.075 Uiso 1 1 calc R
C5A C 1.0776(7) 0.0641(3) 0.2374(5) 0.0484(13) Uani 1 1 d .
H5AA H 1.1745 0.0731 0.2425 0.058 Uiso 1 1 calc R
C6A C 1.0434(6) -0.0077(4) 0.2559(4) 0.0442(15) Uani 1 1 d .
H6AA H 1.1167 -0.0441 0.2681 0.053 Uiso 1 1 calc R
C7A C 0.8964(7) -0.0322(3) 0.2580(5) 0.0542(14) Uani 1 1 d .
H7A1 H 0.8558 0.0088 0.2911 0.065 Uiso 1 1 calc R
H7A2 H 0.9189 -0.0730 0.3243 0.065 Uiso 1 1 calc R
C8A C 0.7731(7) -0.0574(3) 0.1137(6) 0.0519(14) Uani 1 1 d .
H8A1 H 0.6721 -0.0474 0.1079 0.062 Uiso 1 1 calc R
H8A2 H 0.7818 -0.1109 0.1054 0.062 Uiso 1 1 calc R

loop_
_atom_site_aniso_label
_atom_site_aniso_U_11
_atom_site_aniso_U_22
_atom_site_aniso_U_33
_atom_site_aniso_U_23
_atom_site_aniso_U_13
_atom_site_aniso_U_12
N1 0.023(2) 0.0150(19) 0.021(2) 0.0001(16) 0.0093(17) -0.0012(15)
N2 0.0211(15) 0.0193(19) 0.0164(16) -0.0023(12) 0.0045(13) 0.0005(11)
Cl1 0.0315(5) 0.0357(5) 0.0251(5) 0.0024(4) -0.0049(4) -0.0011(4)
Ir1 0.03469(8) 0.02096(8) 0.01418(7) -0.00033(12) 0.00759(5) -0.00169(12)
C1 0.0162(17) 0.027(2) 0.0136(19) 0.0084(15) -0.0090(15) -0.0134(14)
C2 0.057(3) 0.018(2) 0.024(2) 0.0039(18) 0.016(2) -0.0036(19)
C3 0.046(2) 0.030(3) 0.0237(17) -0.003(2) 0.0208(16) 0.000(2)
C4 0.029(2) 0.0169(19) 0.030(2) -0.0013(17) 0.0167(18) 0.0002(16)
C5 0.040(2) 0.019(2) 0.019(2) -0.0034(16) 0.0118(18) -0.0024(17)
C6 0.068(3) 0.027(2) 0.026(2) -0.0059(19) 0.023(2) -0.006(2)
C7 0.093(4) 0.039(4) 0.059(3) -0.011(4) 0.061(3) -0.005(4)
C8 0.072(4) 0.032(3) 0.084(4) 0.000(3) 0.065(4) 0.004(3)
C9 0.039(2) 0.022(2) 0.058(3) 0.004(2) 0.032(2) 0.0021(18)
C10 0.030(2) 0.028(2) 0.037(3) -0.005(2) 0.009(2) -0.0031(18)
C11 0.039(3) 0.049(3) 0.076(4) 0.005(3) 0.026(3) -0.009(2)
C12 0.050(4) 0.052(4) 0.045(4) -0.005(3) -0.008(3) 0.004(3)
C13 0.026(3) 0.040(3) 0.082(5) 0.007(3) 0.024(3) 0.006(2)
C14 0.037(3) 0.051(4) 0.148(7) 0.025(4) 0.014(4) 0.010(3)
C15 0.047(3) 0.066(4) 0.154(7) 0.009(4) 0.059(4) -0.005(3)
C16 0.028(2) 0.021(2) 0.018(2) -0.0005(19) 0.012(2) -0.0010(19)
C17 0.030(2) 0.021(2) 0.0170(19) 0.0021(16) 0.0111(18) 0.0017(16)
C18 0.037(2) 0.028(2) 0.020(2) 0.0048(17) 0.0137(19) 0.0076(18)
C19 0.052(3) 0.020(2) 0.024(2) 0.0005(17) 0.019(2) 0.0034(19)
C20 0.043(3) 0.027(2) 0.023(2) -0.0076(18) 0.015(2) -0.0108(19)
C21 0.028(2) 0.027(2) 0.017(2) -0.0043(17) 0.0095(17) -0.0045(18)
C22 0.028(2) 0.025(2) 0.027(2) 0.0018(18) 0.0050(18) 0.0023(17)
C23 0.029(2) 0.052(3) 0.043(3) 0.009(2) 0.006(2) -0.010(2)
C24 0.037(3) 0.041(3) 0.023(2) -0.002(2) -0.001(2) 0.000(2)
C25 0.030(2) 0.029(2) 0.029(2) 0.0018(19) 0.0072(19) -0.0077(18)
C26 0.039(3) 0.061(4) 0.048(4) 0.011(3) 0.024(3) 0.002(3)
C27 0.039(3) 0.045(3) 0.033(3) -0.004(2) 0.004(2) -0.014(2)
C1A 0.041(3) 0.044(4) 0.032(2) 0.005(2) 0.027(2) 0.004(2)
C2A 0.048(3) 0.048(3) 0.036(3) -0.002(3) 0.032(2) 0.001(3)
C3A 0.086(4) 0.034(3) 0.051(3) 0.005(2) 0.047(3) 0.012(3)
C4A 0.111(5) 0.033(3) 0.058(4) -0.015(3) 0.050(4) -0.007(3)
C5A 0.074(4) 0.045(3) 0.021(2) -0.015(2) 0.018(2) -0.014(3)
C6A 0.079(3) 0.043(5) 0.0158(18) 0.001(2) 0.025(2) 0.000(3)
C7A 0.104(4) 0.039(3) 0.033(3) 0.003(2) 0.044(3) -0.004(3)
C8A 0.080(4) 0.043(3) 0.054(3) -0.003(3) 0.049(3) -0.007(3)

loop_
_atom_type_symbol
_atom_type_description
_atom_type_scat_dispersion_real
_atom_type_scat_dispersion_imag
_atom_type_scat_source
C C 0.0033 0.0016 'International Tables Vol C Tables 4.2.6.8 and 6.1.1.4'
H H 0.0000 0.0000 'International Tables Vol C Tables 4.2.6.8 and 6.1.1.4'
N N 0.0061 0.0033 'International Tables Vol C Tables 4.2.6.8 and 6.1.1.4'
Cl Cl 0.1484 0.1585 'International Tables Vol C Tables 4.2.6.8 and 6.1.1.4'
Ir Ir -1.4442 7.9887 'International Tables Vol C Tables 4.2.6.8 and 6.1.1.4'

loop_
_geom_angle_atom_site_label_1
_geom_angle_atom_site_label_2
_geom_angle_atom_site_label_3
_geom_angle
C1 N1 C4 132.1(4)
C1 N1 C2 118.3(4)
C4 N1 C2 109.5(3)
C1 N2 C16 119.5(3)
C1 N2 C3 127.7(4)
C16 N2 C3 112.6(4)
C1 Ir1 C2A 98.67(18)
C1 Ir1 C1A 91.98(17)
C2A Ir1 C1A 39.0(2)
C1 Ir1 C5A 162.48(17)
C2A Ir1 C5A 80.5(2)
C1A Ir1 C5A 97.9(2)
C1 Ir1 C6A 160.6(2)
C2A Ir1 C6A 88.2(2)
C1A Ir1 C6A 82.0(2)
C5A Ir1 C6A 36.6(2)
C1 Ir1 Cl1 88.25(11)
C2A Ir1 Cl1 165.63(14)
C1A Ir1 Cl1 154.08(13)
C5A Ir1 Cl1 89.08(16)
C6A Ir1 Cl1 89.28(15)
N2 C1 N1 119.2(4)
N2 C1 Ir1 123.4(3)
N1 C1 Ir1 117.1(3)
C5 C4 C9 121.8(4)
C5 C4 N1 118.8(3)
C9 C4 N1 118.9(4)
C6 C5 C4 117.7(4)
C6 C5 C10 119.4(4)
C4 C5 C10 122.9(3)
C7 C6 C5 121.3(5)
C8 C7 C6 119.7(6)
C7 C8 C9 122.2(5)
C8 C9 C4 117.3(4)
C8 C9 C13 120.6(5)
C4 C9 C13 122.1(4)
C5 C10 C11 111.2(4)
C5 C10 C12 112.3(4)
C11 C10 C12 109.7(4)
C9 C13 C14 111.3(5)
C9 C13 C15 112.3(6)
C14 C13 C15 109.9(5)
C21 C16 C17 122.2(4)
C21 C16 N2 120.0(4)
C17 C16 N2 117.5(4)
C18 C17 C16 117.4(4)
C18 C17 C22 119.5(4)
C16 C17 C22 123.1(4)
C19 C18 C17 121.2(4)
C20 C19 C18 120.0(4)
C19 C20 C21 121.9(4)
C20 C21 C16 117.2(4)
C20 C21 C25 120.2(4)
C16 C21 C25 122.5(4)
C17 C22 C23 113.1(3)
C17 C22 C24 110.2(4)
C23 C22 C24 109.7(4)
C21 C25 C26 110.9(4)
C21 C25 C27 113.0(4)
C26 C25 C27 109.6(4)
C2A C1A C8A 121.9(5)
C2A C1A Ir1 69.8(4)
C8A C1A Ir1 109.9(4)
C1A C2A C3A 125.2(5)
C1A C2A Ir1 71.2(3)
C3A C2A Ir1 114.9(4)
C4A C3A C2A 112.5(4)
C3A C4A C5A 111.9(4)
C6A C5A C4A 125.3(5)
C6A C5A Ir1 71.9(3)
C4A C5A Ir1 109.9(3)
C5A C6A C7A 124.8(6)
C5A C6A Ir1 71.5(3)
C7A C6A Ir1 112.5(3)
C6A C7A C8A 113.1(4)
C7A C8A C1A 113.7(4)

loop_
_geom_bond_atom_site_label_1
_geom_bond_atom_site_label_2
_geom_bond_distance
N1 C1 1.365(5)
N1 C4 1.444(5)
N1 C2 1.461(5)
N2 C1 1.344(4)
N2 C16 1.452(5)
N2 C3 1.487(4)
Cl1 Ir1 2.3998(11)
Ir1 C1 2.082(4)
Ir1 C2A 2.107(5)
Ir1 C1A 2.126(5)
Ir1 C5A 2.173(4)
Ir1 C6A 2.178(4)
C4 C5 1.405(6)
C4 C9 1.407(5)
C5 C6 1.392(6)
C5 C10 1.504(6)
C6 C7 1.392(8)
C7 C8 1.361(9)
C8 C9 1.395(7)
C9 C13 1.514(9)
C10 C11 1.525(6)
C10 C12 1.543(8)
C13 C14 1.530(8)
C13 C15 1.540(9)
C16 C21 1.401(6)
C16 C17 1.414(6)
C17 C18 1.401(5)
C17 C22 1.513(5)
C18 C19 1.383(6)
C19 C20 1.377(6)
C20 C21 1.400(6)
C21 C25 1.518(6)
C22 C23 1.532(6)
C22 C24 1.551(7)
C25 C26 1.521(7)
C25 C27 1.525(6)
C1A C2A 1.412(7)
C1A C8A 1.534(7)
C2A C3A 1.519(7)
C3A C4A 1.511(8)
C4A C5A 1.522(8)
C5A C6A 1.365(8)
C6A C7A 1.502(7)
C7A C8A 1.530(7)
